data_8000171
loop_
_publ_author_name
'Nakata, Norio'
'Sekiguchi, Akira'

_publ_section_title
;
 Thia- and Selenasilaboriranes and 1,3,2,4-Dioxasilaboretane from a Stable
 Silaborene
;
_journal_issue 5
_journal_name_full 'Chemistry Letters'
_journal_page_first 662
_journal_paper_doi 10.1246/cl.2007.662
_journal_volume 36
_journal_year 2007
_chemical_formula_moiety 'C27 H60 B N Se Si3'
_chemical_formula_sum 'C27 H60 B N Se Si3'
_chemical_formula_weight 572.80
_chemical_name_common 'SiBSe ring'
_chemical_name_systematic
; 
 SiBSe
;
_space_group_IT_number 11
_symmetry_cell_setting monoclinic
_symmetry_Int_Tables_number 11
_symmetry_space_group_name_Hall '-P 2yb'
_symmetry_space_group_name_H-M 'P 1 21/m 1'
_atom_sites_solution_hydrogens geom
_atom_sites_solution_primary direct
_atom_sites_solution_secondary difmap
_audit_creation_method SHELXL-97
_cell_angle_alpha 90.00
_cell_angle_beta 105.3430(3)
_cell_angle_gamma 90.00
_cell_formula_units_Z 2
_cell_length_a 8.5350(3)
_cell_length_b 17.5160(10)
_cell_length_c 11.5160(6)
_cell_measurement_temperature 120(2)
_cell_volume 1660.27(14)
_computing_cell_refinement 'HKL scalepack'
_computing_data_collection 'MacScience Xpress'
_computing_data_reduction Denzo
_computing_molecular_graphics ORTEP
_computing_publication_material CIFTAB
_computing_structure_refinement 'SHELXL-97 (Sheldrick, 1997)'
_computing_structure_solution 'SHELXL-97 (Sheldrick, 1997)'
_diffrn_ambient_temperature 120(2)
_diffrn_measured_fraction_theta_full 0.958
_diffrn_measured_fraction_theta_max 0.958
_diffrn_measurement_device_type 'MacScience DIP2030 Image plate'
_diffrn_radiation_monochromator graphite
_diffrn_radiation_source 'rotating anode'
_diffrn_radiation_type MoK\a
_diffrn_radiation_wavelength 0.71070
_diffrn_reflns_av_R_equivalents 0.0000
_diffrn_reflns_av_sigmaI/netI 0.0231
_diffrn_reflns_limit_h_max 10
_diffrn_reflns_limit_h_min 0
_diffrn_reflns_limit_k_max 21
_diffrn_reflns_limit_k_min 0
_diffrn_reflns_limit_l_max 13
_diffrn_reflns_limit_l_min -14
_diffrn_reflns_number 3238
_diffrn_reflns_theta_full 26.00
_diffrn_reflns_theta_max 26.00
_diffrn_reflns_theta_min 2.17
_exptl_absorpt_coefficient_mu 1.255
_exptl_absorpt_correction_T_max 0.7047
_exptl_absorpt_correction_T_min 0.6679
_exptl_absorpt_correction_type none
_exptl_crystal_colour paleyellow
_exptl_crystal_density_diffrn 1.146
_exptl_crystal_density_meas ?
_exptl_crystal_density_method 'not measured'
_exptl_crystal_description prism
_exptl_crystal_F_000 620
_exptl_crystal_size_max 0.35
_exptl_crystal_size_mid 0.35
_exptl_crystal_size_min 0.30
_refine_diff_density_max 0.410
_refine_diff_density_min -0.572
_refine_diff_density_rms 0.060
_refine_ls_extinction_method SHELXL
_refine_ls_goodness_of_fit_ref 1.056
_refine_ls_hydrogen_treatment constr
_refine_ls_matrix_type full
_refine_ls_number_parameters 284
_refine_ls_number_reflns 3238
_refine_ls_number_restraints 0
_refine_ls_restrained_S_all 1.056
_refine_ls_R_factor_all 0.0410
_refine_ls_R_factor_gt 0.0377
_refine_ls_shift/su_max 0.001
_refine_ls_shift/su_mean 0.000
_refine_ls_structure_factor_coef Fsqd
_refine_ls_weighting_details 'calc w=1/[\s^2^(Fo^2^)+(0.0639P)^2^+0.5577P] where P=(Fo^2^+2Fc^2^)/3'
_refine_ls_weighting_scheme calc
_refine_ls_wR_factor_gt 0.0985
_refine_ls_wR_factor_ref 0.1012
_reflns_number_gt 2956
_reflns_number_total 3238
_reflns_threshold_expression >2sigma(I)
_cod_data_source_file 36-662sup2.cif
_cod_data_source_block SiBSe
_cod_depositor_comments
;
The following automatic conversions were performed:

'_exptl_crystal_density_meas' value 'not measured' was changed to '?'
- the value is perceived as not measured.

Automatic conversion script
Id: cif_fix_values 3008 2015-01-20 13:52:24Z robertas 
;
_cod_original_sg_symbol_H-M 'P 21/m'
_cod_database_code 8000171

loop_
_symmetry_equiv_pos_as_xyz
'x, y, z'
'-x, y+1/2, -z'
'-x, -y, -z'
'x, -y-1/2, z'

loop_
_atom_site_label
_atom_site_type_symbol
_atom_site_fract_x
_atom_site_fract_y
_atom_site_fract_z
_atom_site_U_iso_or_equiv
_atom_site_adp_type
_atom_site_occupancy
_atom_site_symmetry_multiplicity
_atom_site_calc_flag
_atom_site_refinement_flags
_atom_site_disorder_assembly
_atom_site_disorder_group
Si1 Si 1.18364(8) 0.2500 0.15563(6) 0.03207(17) Uani 1 2 d S . .
Se1 Se 0.90055(3) 0.2500 0.11397(2) 0.04571(13) Uani 1 2 d S A .
B1 B 1.0240(4) 0.2500 -0.0077(3) 0.0355(6) Uani 1 2 d S A .
Si2 Si 1.2572(2) 0.37856(9) 0.21984(17) 0.0354(3) Uani 0.583(4) 1 d P A 3
C1 C 1.1149(5) 0.4381(2) 0.1062(4) 0.0594(12) Uani 0.583(4) 1 d P A 3
H1 H 1.0029 0.4261 0.1067 0.089 Uiso 0.583(4) 1 calc PR A 3
H2 H 1.1297 0.4274 0.0262 0.089 Uiso 0.583(4) 1 calc PR A 3
H3 H 1.1369 0.4922 0.1255 0.089 Uiso 0.583(4) 1 calc PR A 3
C2 C 1.2147(7) 0.4003(3) 0.3741(5) 0.0546(12) Uani 0.583(4) 1 d P A 3
C3 C 1.0532(18) 0.3748(9) 0.3818(13) 0.095(5) Uani 0.583(4) 1 d P A 3
H4 H 0.9693 0.3977 0.3160 0.143 Uiso 0.583(4) 1 calc PR A 3
H5 H 1.0364 0.3906 0.4592 0.143 Uiso 0.583(4) 1 calc PR A 3
H6 H 1.0465 0.3190 0.3752 0.143 Uiso 0.583(4) 1 calc PR A 3
C4 C 1.3399(10) 0.3621(5) 0.4820(5) 0.113(3) Uani 0.583(4) 1 d P A 3
H7 H 1.4498 0.3792 0.4834 0.169 Uiso 0.583(4) 1 calc PR A 3
H8 H 1.3332 0.3065 0.4731 0.169 Uiso 0.583(4) 1 calc PR A 3
H9 H 1.3155 0.3768 0.5575 0.169 Uiso 0.583(4) 1 calc PR A 3
C5 C 1.228(2) 0.4902(11) 0.4076(14) 0.088(4) Uani 0.583(4) 1 d P A 3
H10 H 1.3320 0.5102 0.3992 0.131 Uiso 0.583(4) 1 calc PR A 3
H11 H 1.2225 0.4971 0.4908 0.131 Uiso 0.583(4) 1 calc PR A 3
H12 H 1.1386 0.5179 0.3530 0.131 Uiso 0.583(4) 1 calc PR A 3
C6 C 1.4784(6) 0.4016(2) 0.2199(4) 0.0482(10) Uani 0.583(4) 1 d P A 3
C7 C 1.6036(7) 0.3572(5) 0.3073(9) 0.138(4) Uani 0.583(4) 1 d P A 3
H13 H 1.5982 0.3691 0.3893 0.207 Uiso 0.583(4) 1 calc PR A 3
H14 H 1.7115 0.3705 0.2986 0.207 Uiso 0.583(4) 1 calc PR A 3
H15 H 1.5841 0.3025 0.2920 0.207 Uiso 0.583(4) 1 calc PR A 3
C8 C 1.5240(15) 0.4834(7) 0.2435(12) 0.066(3) Uani 0.583(4) 1 d P A 3
H16 H 1.4423 0.5158 0.1900 0.100 Uiso 0.583(4) 1 calc PR A 3
H17 H 1.6303 0.4925 0.2286 0.100 Uiso 0.583(4) 1 calc PR A 3
H18 H 1.5294 0.4957 0.3275 0.100 Uiso 0.583(4) 1 calc PR A 3
C9 C 1.4937(13) 0.3795(7) 0.0924(12) 0.087(4) Uani 0.583(4) 1 d P A 3
H19 H 1.4134 0.4081 0.0313 0.131 Uiso 0.583(4) 1 calc PR A 3
H20 H 1.4743 0.3247 0.0795 0.131 Uiso 0.583(4) 1 calc PR A 3
H21 H 1.6032 0.3920 0.0862 0.131 Uiso 0.583(4) 1 calc PR A 3
Si3 Si 1.3025(3) 0.36362(13) 0.2623(3) 0.0451(5) Uani 0.417(4) 1 d P A 4
C10 C 1.4774(13) 0.3339(4) 0.3977(8) 0.118(5) Uani 0.417(4) 1 d P A 4
H22 H 1.4339 0.3044 0.4544 0.177 Uiso 0.417(4) 1 calc PR A 4
H23 H 1.5322 0.3796 0.4379 0.177 Uiso 0.417(4) 1 calc PR A 4
H24 H 1.5552 0.3025 0.3696 0.177 Uiso 0.417(4) 1 calc PR A 4
C11 C 1.1510(11) 0.4204(4) 0.3256(7) 0.0557(18) Uani 0.417(4) 1 d P A 4
C12 C 1.0150(10) 0.4574(4) 0.2307(8) 0.078(2) Uani 0.417(4) 1 d P A 4
H25 H 0.9549 0.4182 0.1761 0.118 Uiso 0.417(4) 1 calc PR A 4
H26 H 1.0607 0.4944 0.1848 0.118 Uiso 0.417(4) 1 calc PR A 4
H27 H 0.9412 0.4837 0.2697 0.118 Uiso 0.417(4) 1 calc PR A 4
C13 C 1.076(3) 0.3611(12) 0.3916(15) 0.098(7) Uani 0.417(4) 1 d P A 4
H28 H 1.0253 0.3206 0.3354 0.146 Uiso 0.417(4) 1 calc PR A 4
H29 H 0.9934 0.3856 0.4243 0.146 Uiso 0.417(4) 1 calc PR A 4
H30 H 1.1608 0.3391 0.4577 0.146 Uiso 0.417(4) 1 calc PR A 4
C14 C 1.235(4) 0.4785(16) 0.401(2) 0.106(8) Uani 0.417(4) 1 d P A 4
H31 H 1.3220 0.4559 0.4651 0.159 Uiso 0.417(4) 1 calc PR A 4
H32 H 1.1593 0.5059 0.4375 0.159 Uiso 0.417(4) 1 calc PR A 4
H33 H 1.2815 0.5142 0.3541 0.159 Uiso 0.417(4) 1 calc PR A 4
C15 C 1.4061(10) 0.4201(4) 0.1629(9) 0.0619(18) Uani 0.417(4) 1 d P A 4
C16 C 1.5327(19) 0.3693(8) 0.1265(18) 0.084(6) Uani 0.417(4) 1 d P A 4
H34 H 1.4784 0.3246 0.0822 0.127 Uiso 0.417(4) 1 calc PR A 4
H35 H 1.6141 0.3524 0.1989 0.127 Uiso 0.417(4) 1 calc PR A 4
H36 H 1.5860 0.3985 0.0751 0.127 Uiso 0.417(4) 1 calc PR A 4
C17 C 1.2732(10) 0.4475(4) 0.0466(6) 0.0705(19) Uani 0.417(4) 1 d P A 4
H37 H 1.2137 0.4031 0.0054 0.106 Uiso 0.417(4) 1 calc PR A 4
H38 H 1.3263 0.4739 -0.0076 0.106 Uiso 0.417(4) 1 calc PR A 4
H39 H 1.1972 0.4824 0.0702 0.106 Uiso 0.417(4) 1 calc PR A 4
C18 C 1.482(2) 0.4951(11) 0.2133(18) 0.068(4) Uani 0.417(4) 1 d P A 4
H40 H 1.5687 0.4855 0.2870 0.103 Uiso 0.417(4) 1 calc PR A 4
H41 H 1.3995 0.5281 0.2317 0.103 Uiso 0.417(4) 1 calc PR A 4
H42 H 1.5286 0.5202 0.1538 0.103 Uiso 0.417(4) 1 calc PR A 4
N1 N 0.9793(3) 0.2500 -0.13317(19) 0.0376(5) Uani 1 2 d S . .
C19 C 0.7990(3) 0.2500 -0.2014(3) 0.0432(6) Uani 1 2 d S . .
C20 C 0.7739(6) 0.2800(3) -0.3356(4) 0.0509(11) Uani 0.50 1 d P . -1
H55 H 0.6596 0.2711 -0.3810 0.061 Uiso 0.50 1 calc PR . -1
H56 H 0.7931 0.3358 -0.3333 0.061 Uiso 0.50 1 calc PR . -1
C21 C 0.8803(5) 0.244(3) -0.4002(3) 0.071(5) Uani 0.50 1 d P . -1
H57 H 0.8540 0.2603 -0.4854 0.085 Uiso 0.50 1 calc PR . -1
H58 H 0.8748 0.1874 -0.3966 0.085 Uiso 0.50 1 calc PR . -1
C22 C 1.0497(7) 0.2745(6) -0.3269(4) 0.100(5) Uani 0.50 1 d P . -1
H59 H 1.1317 0.2618 -0.3707 0.120 Uiso 0.50 1 calc PR . -1
H60 H 1.0442 0.3309 -0.3219 0.120 Uiso 0.50 1 calc PR . -1
C23 C 1.1033(5) 0.243(7) -0.2034(3) 0.052(12) Uani 0.50 1 d P . -1
C24 C 0.7062(11) 0.3174(5) -0.1492(6) 0.0522(18) Uani 0.50 1 d P . -1
H43 H 0.7580 0.3665 -0.1562 0.078 Uiso 0.50 1 calc PR . -1
H44 H 0.7127 0.3073 -0.0644 0.078 Uiso 0.50 1 calc PR . -1
H45 H 0.5920 0.3192 -0.1955 0.078 Uiso 0.50 1 calc PR . -1
C25 C 0.7271(11) 0.1789(5) -0.1945(6) 0.0469(15) Uani 0.50 1 d P . -1
H46 H 0.7467 0.1639 -0.1099 0.070 Uiso 0.50 1 calc PR . -1
H47 H 0.7745 0.1407 -0.2373 0.070 Uiso 0.50 1 calc PR . -1
H48 H 0.6099 0.1823 -0.2314 0.070 Uiso 0.50 1 calc PR . -1
C26 C 1.2640(6) 0.2784(3) -0.1387(4) 0.0673(19) Uani 0.50 1 d P . -1
H49 H 1.2960 0.2605 -0.0551 0.101 Uiso 0.50 1 calc PR . -1
H50 H 1.2532 0.3341 -0.1400 0.101 Uiso 0.50 1 calc PR . -1
H51 H 1.3470 0.2636 -0.1791 0.101 Uiso 0.50 1 calc PR . -1
C27 C 1.1299(7) 0.1539(4) -0.2122(6) 0.0809(19) Uani 0.50 1 d P . -1
H52 H 1.1671 0.1324 -0.1309 0.121 Uiso 0.50 1 calc PR . -1
H53 H 1.2117 0.1445 -0.2562 0.121 Uiso 0.50 1 calc PR . -1
H54 H 1.0272 0.1298 -0.2548 0.121 Uiso 0.50 1 calc PR . -1

loop_
_atom_site_aniso_label
_atom_site_aniso_U_11
_atom_site_aniso_U_22
_atom_site_aniso_U_33
_atom_site_aniso_U_23
_atom_site_aniso_U_13
_atom_site_aniso_U_12
Si1 0.0315(4) 0.0342(4) 0.0290(3) 0.000 0.0054(3) 0.000
Se1 0.03194(18) 0.0715(2) 0.03517(18) 0.000 0.01144(12) 0.000
B1 0.0302(14) 0.0404(15) 0.0349(14) 0.000 0.0070(11) 0.000
Si2 0.0365(7) 0.0333(6) 0.0338(8) -0.0012(5) 0.0045(5) 0.0039(5)
C1 0.061(2) 0.040(2) 0.063(3) 0.0051(17) -0.009(2) 0.0122(17)
C2 0.071(3) 0.047(3) 0.051(3) -0.011(2) 0.024(2) -0.003(2)
C3 0.106(6) 0.090(8) 0.110(8) -0.057(7) 0.063(5) -0.033(6)
C4 0.147(7) 0.148(7) 0.040(3) 0.005(3) 0.020(3) 0.057(5)
C5 0.131(8) 0.051(6) 0.086(6) -0.036(4) 0.036(7) 0.003(4)
C6 0.039(2) 0.039(2) 0.064(3) 0.0002(18) 0.0073(19) -0.0006(16)
C7 0.041(3) 0.158(7) 0.190(9) 0.093(7) -0.011(4) -0.009(3)
C8 0.060(6) 0.037(4) 0.102(6) -0.019(4) 0.021(5) -0.009(3)
C9 0.053(6) 0.123(8) 0.100(6) -0.039(5) 0.047(6) -0.036(5)
Si3 0.0555(13) 0.0316(9) 0.0393(12) -0.0032(8) -0.0028(9) 0.0005(8)
C10 0.159(9) 0.046(4) 0.087(6) -0.007(3) -0.078(6) 0.008(4)
C11 0.086(6) 0.036(3) 0.051(4) -0.004(3) 0.030(4) 0.004(3)
C12 0.084(5) 0.055(4) 0.108(6) 0.018(4) 0.046(4) 0.026(3)
C13 0.194(18) 0.062(6) 0.071(7) 0.004(5) 0.095(9) 0.007(7)
C14 0.197(18) 0.048(8) 0.116(11) -0.051(6) 0.117(13) -0.038(9)
C15 0.055(4) 0.039(3) 0.100(6) -0.019(3) 0.035(4) -0.011(3)
C16 0.046(6) 0.056(5) 0.151(15) -0.061(7) 0.026(7) -0.010(4)
C17 0.097(5) 0.056(4) 0.067(4) 0.019(3) 0.038(4) 0.013(3)
C18 0.054(7) 0.041(5) 0.111(10) -0.001(5) 0.023(7) -0.004(5)
N1 0.0298(11) 0.0517(13) 0.0300(11) 0.000 0.0057(9) 0.000
C19 0.0330(14) 0.0577(17) 0.0344(14) 0.000 0.0010(11) 0.000
C20 0.054(3) 0.056(2) 0.035(2) 0.0035(16) -0.0025(18) -0.0004(18)
C21 0.056(2) 0.119(13) 0.0323(17) -0.010(8) 0.0044(15) 0.002(7)
C22 0.050(3) 0.208(16) 0.042(2) 0.040(4) 0.011(2) -0.013(4)
C23 0.0386(16) 0.09(4) 0.0306(14) -0.002(5) 0.0097(12) -0.006(8)
C24 0.040(3) 0.056(4) 0.053(4) -0.009(3) 0.000(3) 0.018(3)
C25 0.042(3) 0.041(3) 0.054(4) -0.001(3) 0.007(3) -0.006(2)
C26 0.038(2) 0.123(6) 0.044(2) 0.002(2) 0.0159(18) -0.014(2)
C27 0.063(3) 0.083(4) 0.087(4) -0.025(3) 0.003(3) 0.033(3)

loop_
_atom_type_symbol
_atom_type_description
_atom_type_scat_dispersion_real
_atom_type_scat_dispersion_imag
_atom_type_scat_source
C C 0.0033 0.0016 'International Tables Vol C Tables 4.2.6.8 and 6.1.1.4'
H H 0.0000 0.0000 'International Tables Vol C Tables 4.2.6.8 and 6.1.1.4'
B B 0.0013 0.0007 'International Tables Vol C Tables 4.2.6.8 and 6.1.1.4'
N N 0.0061 0.0033 'International Tables Vol C Tables 4.2.6.8 and 6.1.1.4'
Si Si 0.0817 0.0704 'International Tables Vol C Tables 4.2.6.8 and 6.1.1.4'
Se Se -0.0929 2.2259 'International Tables Vol C Tables 4.2.6.8 and 6.1.1.4'

loop_
_geom_angle_atom_site_label_1
_geom_angle_atom_site_label_2
_geom_angle_atom_site_label_3
_geom_angle
_geom_angle_site_symmetry_1
_geom_angle_site_symmetry_3
B1 Si1 Se1 53.09(9) . .
B1 Si1 Si2 110.21(5) . 4_565
Se1 Si1 Si2 103.60(4) . 4_565
B1 Si1 Si2 110.21(5) . .
Se1 Si1 Si2 103.60(4) . .
Si2 Si1 Si2 139.37(11) 4_565 .
B1 Si1 Si3 124.41(8) . .
Se1 Si1 Si3 112.13(7) . .
Si2 Si1 Si3 125.14(13) 4_565 .
Si2 Si1 Si3 14.24(4) . .
B1 Si1 Si3 124.41(8) . 4_565
Se1 Si1 Si3 112.13(7) . 4_565
Si2 Si1 Si3 14.24(4) 4_565 4_565
Si2 Si1 Si3 125.14(13) . 4_565
Si3 Si1 Si3 110.91(16) . 4_565
B1 Se1 Si1 54.90(9) . .
N1 B1 Se1 133.5(2) . .
N1 B1 Si1 154.5(2) . .
Se1 B1 Si1 72.01(11) . .
C1 Si2 C6 109.9(2) . .
C1 Si2 C2 106.8(3) . .
C6 Si2 C2 112.2(2) . .
C1 Si2 Si1 103.95(15) . .
C6 Si2 Si1 111.84(14) . .
C2 Si2 Si1 111.64(18) . .
C3 C2 C4 106.1(8) . .
C3 C2 C5 106.8(10) . .
C4 C2 C5 103.7(7) . .
C3 C2 Si2 113.5(6) . .
C4 C2 Si2 113.0(4) . .
C5 C2 Si2 113.0(7) . .
C7 C6 C8 105.9(6) . .
C7 C6 C9 106.6(7) . .
C8 C6 C9 109.2(8) . .
C7 C6 Si2 114.8(4) . .
C8 C6 Si2 114.1(5) . .
C9 C6 Si2 105.9(5) . .
C15 Si3 C11 115.2(4) . .
C15 Si3 C10 104.1(5) . .
C11 Si3 C10 106.8(5) . .
C15 Si3 Si1 108.8(2) . .
C11 Si3 Si1 112.7(3) . .
C10 Si3 Si1 108.7(2) . .
C14 C11 C12 107.8(14) . .
C14 C11 C13 113.3(12) . .
C12 C11 C13 108.0(11) . .
C14 C11 Si3 109.1(13) . .
C12 C11 Si3 114.3(5) . .
C13 C11 Si3 104.5(10) . .
C18 C15 C16 110.1(9) . .
C18 C15 C17 101.6(8) . .
C16 C15 C17 110.0(9) . .
C18 C15 Si3 116.3(10) . .
C16 C15 Si3 109.5(9) . .
C17 C15 Si3 108.9(5) . .
B1 N1 C23 121.4(3) . .
B1 N1 C23 121.4(3) . 4_565
C23 N1 C23 10(10) . 4_565
B1 N1 C19 119.6(2) . .
C23 N1 C19 118.7(3) . .
C23 N1 C19 118.7(3) 4_565 .
C25 C19 C25 125.7(7) . 4_565
C25 C19 N1 111.5(4) . .
C25 C19 N1 111.5(4) 4_565 .
C25 C19 C20 79.3(3) . 4_565
C25 C19 C20 113.6(4) 4_565 4_565
N1 C19 C20 110.9(3) . 4_565
C25 C19 C20 113.6(4) . .
C25 C19 C20 79.3(3) 4_565 .
N1 C19 C20 110.9(3) . .
C20 C19 C20 38.5(3) 4_565 .
C25 C19 C24 21.2(4) . 4_565
C25 C19 C24 111.2(4) 4_565 4_565
N1 C19 C24 109.4(3) . 4_565
C20 C19 C24 99.6(3) 4_565 4_565
C20 C19 C24 130.3(4) . 4_565
C25 C19 C24 111.2(4) . .
C25 C19 C24 21.2(4) 4_565 .
N1 C19 C24 109.4(3) . .
C20 C19 C24 130.3(4) 4_565 .
C20 C19 C24 99.6(3) . .
C24 C19 C24 93.4(7) 4_565 .
C21 C20 C19 114.1(12) . .
C20 C21 C22 101(2) . .
C23 C22 C21 113(3) . .
C22 C23 N1 114(3) . .
C22 C23 C26 109(5) . .
N1 C23 C26 112(4) . .
C22 C23 C27 109(4) . .
N1 C23 C27 104(6) . .
C26 C23 C27 108(4) . .

loop_
_geom_bond_atom_site_label_1
_geom_bond_atom_site_label_2
_geom_bond_distance
_geom_bond_site_symmetry_2
Si1 B1 2.009(3) .
Si1 Se1 2.3355(7) .
Si1 Si2 2.4012(13) 4_565
Si1 Si2 2.4012(13) .
Si1 Si3 2.416(2) .
Si1 Si3 2.416(2) 4_565
Se1 B1 1.963(3) .
B1 N1 1.394(4) .
Si2 C1 1.853(4) .
Si2 C6 1.931(5) .
Si2 C2 1.942(5) .
C2 C3 1.474(14) .
C2 C4 1.559(8) .
C2 C5 1.62(2) .
C6 C7 1.481(8) .
C6 C8 1.491(14) .
C6 C9 1.556(13) .
Si3 C15 1.899(8) .
Si3 C11 1.922(8) .
Si3 C10 1.923(7) .
C11 C14 1.41(3) .
C11 C12 1.514(11) .
C11 C13 1.525(17) .
C15 C18 1.51(2) .
C15 C16 1.541(15) .
C15 C17 1.583(12) .
N1 C23 1.497(12) .
N1 C23 1.497(12) 4_565
N1 C19 1.532(3) .
C19 C25 1.400(8) .
C19 C25 1.400(8) 4_565
C19 C20 1.592(5) 4_565
C19 C20 1.592(5) .
C19 C24 1.624(8) 4_565
C19 C24 1.624(8) .
C20 C21 1.46(2) .
C21 C22 1.56(2) .
C22 C23 1.48(5) .
C23 C26 1.51(5) .
C23 C27 1.58(13) .
